data_4515131
loop_
_publ_author_name
'Press, David J.'
'Gendy, Chris'
'Pasalkar, Samruddhi'
'Schechtel, Shauna'
'Heyne, Belinda'
'Sutherland, Todd C.'

_publ_section_title
;
 Synthesis of Tetrathia-Oligothiophene Macrocycles.
;
_journal_issue 2
_journal_name_full 'ACS omega'
_journal_page_first 3405
_journal_page_last 3408
_journal_paper_doi 10.1021/acsomega.8b03444
_journal_volume 4
_journal_year 2019
_chemical_formula_moiety 'C32 H28 S10'
_chemical_formula_sum 'C32 H28 S10'
_chemical_formula_weight 733.14
_space_group_crystal_system triclinic
_space_group_IT_number 2
_space_group_name_Hall '-P 1'
_space_group_name_H-M_alt 'P -1'
_symmetry_space_group_name_Hall '-P 1'
_symmetry_space_group_name_H-M 'P -1'
_atom_sites_solution_hydrogens geom
_audit_creation_method SHELXL-2014/7
_cell_angle_alpha 100.16
_cell_angle_beta 92.47
_cell_angle_gamma 98.58
_cell_formula_units_Z 6
_cell_length_a 8.1710(3)
_cell_length_b 18.1630(8)
_cell_length_c 33.5750(4)
_cell_measurement_reflns_used 15561
_cell_measurement_temperature 173(2)
_cell_measurement_theta_max 27.485
_cell_measurement_theta_min 0.998
_cell_volume 4837.5(3)
_computing_cell_refinement 'DENZO & ScalePACK (Otwinowski & Minor 1997)'
_computing_data_collection 'Collect (Bruker AXS BV, 1997-2004)'
_computing_data_reduction 'Denzo and ScalePACK'
_computing_molecular_graphics 'SHELXTL (Bruker, 2013)'
_computing_publication_material SHELXTL
_computing_structure_refinement 'SHELXL-2014/7 (Sheldrick, 2014)'
_computing_structure_solution 'SHELXS-2014/6 (Sheldrick, 2014)'
_diffrn_ambient_temperature 173(2)
_diffrn_measured_fraction_theta_full 0.990
_diffrn_measured_fraction_theta_max 0.930
_diffrn_measurement_device_type 'Nonius Kappa CCD area detector'
_diffrn_measurement_method '\w & \p scans'
_diffrn_radiation_type MoK\a
_diffrn_radiation_wavelength 0.7107
_diffrn_reflns_av_R_equivalents 0.0361
_diffrn_reflns_av_unetI/netI 0.0481
_diffrn_reflns_Laue_measured_fraction_full 0.990
_diffrn_reflns_Laue_measured_fraction_max 0.930
_diffrn_reflns_limit_h_max 10
_diffrn_reflns_limit_h_min -10
_diffrn_reflns_limit_k_max 23
_diffrn_reflns_limit_k_min -22
_diffrn_reflns_limit_l_max 43
_diffrn_reflns_limit_l_min -43
_diffrn_reflns_number 33008
_diffrn_reflns_point_group_measured_fraction_full 0.990
_diffrn_reflns_point_group_measured_fraction_max 0.930
_diffrn_reflns_theta_full 25.000
_diffrn_reflns_theta_max 27.510
_diffrn_reflns_theta_min 1.154
_diffrn_source 'Fine focused sealed X-Ray tube'
_exptl_absorpt_coefficient_mu 0.708
_exptl_absorpt_correction_T_max 0.938
_exptl_absorpt_correction_T_min 0.908
_exptl_absorpt_correction_type multi-scan
_exptl_absorpt_process_details 'ScalePACK (Otwinowski & Minor, 1997)'
_exptl_crystal_colour yellow
_exptl_crystal_density_diffrn 1.510
_exptl_crystal_description prism
_exptl_crystal_F_000 2280
_exptl_crystal_size_max 0.280
_exptl_crystal_size_mid 0.120
_exptl_crystal_size_min 0.100
_refine_diff_density_max 0.963
_refine_diff_density_min -0.430
_refine_diff_density_rms 0.095
_refine_ls_extinction_method none
_refine_ls_goodness_of_fit_ref 1.056
_refine_ls_hydrogen_treatment constr
_refine_ls_matrix_type full
_refine_ls_number_parameters 1135
_refine_ls_number_reflns 20732
_refine_ls_number_restraints 0
_refine_ls_restrained_S_all 1.056
_refine_ls_R_factor_all 0.0877
_refine_ls_R_factor_gt 0.0668
_refine_ls_shift/su_max 0.000
_refine_ls_shift/su_mean 0.000
_refine_ls_structure_factor_coef Fsqd
_refine_ls_weighting_details 'w=1/[\s^2^(Fo^2^)+(0.0047P)^2^+25.1065P] where P=(Fo^2^+2Fc^2^)/3'
_refine_ls_weighting_scheme calc
_refine_ls_wR_factor_gt 0.1211
_refine_ls_wR_factor_ref 0.1332
_reflns_Friedel_coverage 0.000
_reflns_number_gt 16523
_reflns_number_total 20732
_reflns_threshold_expression 'I > 2\s(I)'
_cod_data_source_file C4terTh.cif
_cod_data_source_block DPIII30
_cod_database_code 4515131
_shelx_shelxl_version_number 2014/7
_shelx_space_group_comment
;
The symmetry employed for this shelxl refinement is uniquely defined
by the following loop, which should always be used as a source of
symmetry information in preference to the above space-group names.
They are only intended as comments.
;
_shelx_estimated_absorpt_t_min 0.826
_shelx_estimated_absorpt_t_max 0.933

loop_
_space_group_symop_operation_xyz
'x, y, z'
'-x, -y, -z'

loop_
_atom_site_label
_atom_site_type_symbol
_atom_site_fract_x
_atom_site_fract_y
_atom_site_fract_z
_atom_site_U_iso_or_equiv
_atom_site_adp_type
_atom_site_occupancy
_atom_site_site_symmetry_order
_atom_site_calc_flag
_atom_site_refinement_flags_posn
_atom_site_refinement_flags_adp
S21 S 0.56520(12) 0.57473(6) 0.03900(3) 0.0180(2) Uani 1 1 d . .
S22 S 0.59546(14) 0.64114(6) 0.12807(3) 0.0218(2) Uani 1 1 d . .
S23 S 0.50220(13) 0.84506(5) 0.20675(3) 0.01751(19) Uani 1 1 d . .
S24 S 0.53333(13) 0.88383(6) 0.33950(3) 0.0201(2) Uani 1 1 d . .
S25 S 0.41622(14) 0.99146(6) 0.40912(3) 0.0225(2) Uani 1 1 d . .
S26 S 0.96422(12) 0.91721(6) 0.46622(3) 0.01766(19) Uani 1 1 d . .
S27 S 0.98995(12) 0.86235(5) 0.37795(3) 0.01636(19) Uani 1 1 d . .
S28 S 0.93260(12) 0.65205(5) 0.28815(3) 0.01661(19) Uani 1 1 d . .
S29 S 1.17486(13) 0.62828(6) 0.17358(3) 0.0209(2) Uani 1 1 d . .
S30 S 1.19202(13) 0.50588(6) 0.10013(3) 0.0241(2) Uani 1 1 d . .
C65 C 0.5777(5) 0.6532(2) 0.07822(11) 0.0159(7) Uani 1 1 d . .
C66 C 0.5657(5) 0.7264(2) 0.07609(13) 0.0221(9) Uani 1 1 d . .
H66 H 0.5562 0.7444 0.0513 0.027 Uiso 1 1 calc R U
C67 C 0.5690(5) 0.7729(2) 0.11484(13) 0.0217(9) Uani 1 1 d . .
H67 H 0.5626 0.8254 0.1186 0.026 Uiso 1 1 calc R U
C68 C 0.5821(5) 0.7350(2) 0.14635(12) 0.0168(8) Uani 1 1 d . .
C69 C 0.5807(5) 0.7620(2) 0.18949(11) 0.0147(7) Uani 1 1 d . .
C70 C 0.6330(5) 0.7318(2) 0.22123(12) 0.0161(8) Uani 1 1 d . .
H70 H 0.6793 0.6863 0.2180 0.019 Uiso 1 1 calc R U
C71 C 0.6117(5) 0.7749(2) 0.25970(12) 0.0174(8) Uani 1 1 d . .
H71 H 0.6429 0.7614 0.2847 0.021 Uiso 1 1 calc R U
C72 C 0.5416(5) 0.8379(2) 0.25711(11) 0.0152(7) Uani 1 1 d . .
C73 C 0.4949(5) 0.8928(2) 0.28955(11) 0.0152(7) Uani 1 1 d . .
C74 C 0.4118(5) 0.9527(2) 0.28747(12) 0.0173(8) Uani 1 1 d . .
H74 H 0.3819 0.9676 0.2628 0.021 Uiso 1 1 calc R U
C75 C 0.3756(5) 0.9899(2) 0.32620(12) 0.0194(8) Uani 1 1 d . .
H75 H 0.3181 1.0320 0.3300 0.023 Uiso 1 1 calc R U
C76 C 0.4317(5) 0.9590(2) 0.35735(11) 0.0177(8) Uani 1 1 d . .
C77 C 0.3884(5) 0.9035(2) 0.42867(13) 0.0212(8) Uani 1 1 d . .
H77A H 0.3200 0.9096 0.4523 0.025 Uiso 1 1 calc R U
H77B H 0.3258 0.8629 0.4075 0.025 Uiso 1 1 calc R U
C78 C 0.5494(5) 0.8781(2) 0.44155(12) 0.0182(8) Uani 1 1 d . .
H78A H 0.5255 0.8241 0.4440 0.022 Uiso 1 1 calc R U
H78B H 0.6279 0.8824 0.4201 0.022 Uiso 1 1 calc R U
C79 C 0.6310(5) 0.9240(2) 0.48136(12) 0.0204(8) Uani 1 1 d . .
H79A H 0.5500 0.9220 0.5024 0.024 Uiso 1 1 calc R U
H79B H 0.6601 0.9775 0.4783 0.024 Uiso 1 1 calc R U
C80 C 0.7867(5) 0.8968(2) 0.49579(11) 0.0163(8) Uani 1 1 d . .
H80A H 0.7619 0.8414 0.4947 0.020 Uiso 1 1 calc R U
H80B H 0.8169 0.9211 0.5245 0.020 Uiso 1 1 calc R U
C81 C 0.9328(5) 0.8422(2) 0.42441(11) 0.0158(7) Uani 1 1 d . .
C82 C 0.8779(5) 0.7668(2) 0.42159(12) 0.0195(8) Uani 1 1 d . .
H82 H 0.8388 0.7451 0.4438 0.023 Uiso 1 1 calc R U
C83 C 0.8847(5) 0.7240(2) 0.38229(12) 0.0202(8) Uani 1 1 d . .
H83 H 0.8490 0.6709 0.3754 0.024 Uiso 1 1 calc R U
C84 C 0.9481(5) 0.7673(2) 0.35524(12) 0.0158(7) Uani 1 1 d . .
C85 C 0.9932(5) 0.7440(2) 0.31424(12) 0.0163(8) Uani 1 1 d . .
C86 C 1.0920(5) 0.7861(2) 0.29167(12) 0.0187(8) Uani 1 1 d . .
H86 H 1.1370 0.8380 0.3008 0.022 Uiso 1 1 calc R U
C87 C 1.1202(5) 0.7448(2) 0.25354(12) 0.0168(8) Uani 1 1 d . .
H87 H 1.1858 0.7660 0.2345 0.020 Uiso 1 1 calc R U
C88 C 1.0429(5) 0.6705(2) 0.24689(12) 0.0171(8) Uani 1 1 d . .
C89 C 1.0463(5) 0.6115(2) 0.21190(12) 0.0169(8) Uani 1 1 d . .
C90 C 0.9614(5) 0.5395(2) 0.20339(13) 0.0212(8) Uani 1 1 d . .
H90 H 0.8868 0.5191 0.2211 0.025 Uiso 1 1 calc R U
C91 C 0.9949(5) 0.4980(2) 0.16559(13) 0.0219(9) Uani 1 1 d . .
H91 H 0.9439 0.4473 0.1553 0.026 Uiso 1 1 calc R U
C92 C 1.1068(5) 0.5376(2) 0.14559(12) 0.0191(8) Uani 1 1 d . .
C93 C 1.1343(5) 0.5726(3) 0.06965(13) 0.0234(9) Uani 1 1 d . .
H93A H 1.1615 0.6245 0.0859 0.028 Uiso 1 1 calc R U
H93B H 1.2013 0.5703 0.0457 0.028 Uiso 1 1 calc R U
C94 C 0.9510(5) 0.5577(2) 0.05515(13) 0.0248(9) Uani 1 1 d . .
H94A H 0.9258 0.5088 0.0359 0.030 Uiso 1 1 calc R U
H94B H 0.8827 0.5541 0.0786 0.030 Uiso 1 1 calc R U
C95 C 0.9075(5) 0.6204(3) 0.03455(14) 0.0269(9) Uani 1 1 d . .
H95A H 0.9944 0.6319 0.0159 0.032 Uiso 1 1 calc R U
H95B H 0.9099 0.6664 0.0555 0.032 Uiso 1 1 calc R U
C96 C 0.7395(5) 0.6037(2) 0.01056(12) 0.0217(8) Uani 1 1 d . .
H96A H 0.7433 0.5632 -0.0132 0.026 Uiso 1 1 calc R U
H96B H 0.7204 0.6497 0.0002 0.026 Uiso 1 1 calc R U
S11 S 0.55311(13) 0.23044(6) 0.03686(3) 0.0203(2) Uani 1 1 d . .
S12 S 0.58557(13) 0.29812(5) 0.12584(3) 0.0186(2) Uani 1 1 d . .
S13 S 0.49931(12) 0.50378(5) 0.20363(3) 0.01679(19) Uani 1 1 d . .
S14 S 0.53778(13) 0.54567(6) 0.33655(3) 0.0198(2) Uani 1 1 d . .
S15 S 0.42117(14) 0.65352(6) 0.40615(3) 0.0213(2) Uani 1 1 d . .
S16 S 0.96521(12) 0.58004(6) 0.46722(3) 0.0183(2) Uani 1 1 d . .
S17 S 0.98943(12) 0.52756(5) 0.37866(3) 0.01628(19) Uani 1 1 d . .
S18 S 0.93327(12) 0.31881(5) 0.28768(3) 0.01651(19) Uani 1 1 d . .
S19 S 1.15375(14) 0.30247(6) 0.17018(3) 0.0229(2) Uani 1 1 d . .
S20 S 1.14387(13) 0.18737(6) 0.09198(3) 0.0212(2) Uani 1 1 d . .
C33 C 0.5729(5) 0.3102(2) 0.07584(11) 0.0165(8) Uani 1 1 d . .
C34 C 0.5687(5) 0.3838(2) 0.07336(12) 0.0196(8) Uani 1 1 d . .
H34 H 0.5629 0.4016 0.0485 0.024 Uiso 1 1 calc R U
C35 C 0.5740(5) 0.4309(2) 0.11178(12) 0.0222(9) Uani 1 1 d . .
H35 H 0.5732 0.4839 0.1152 0.027 Uiso 1 1 calc R U
C36 C 0.5804(5) 0.3933(2) 0.14360(11) 0.0162(8) Uani 1 1 d . .
C37 C 0.5814(5) 0.4221(2) 0.18657(12) 0.0172(8) Uani 1 1 d . .
C38 C 0.6384(5) 0.3929(2) 0.21855(12) 0.0174(8) Uani 1 1 d . .
H38 H 0.6865 0.3479 0.2154 0.021 Uiso 1 1 calc R U
C39 C 0.6185(5) 0.4367(2) 0.25687(12) 0.0168(8) Uani 1 1 d . .
H39 H 0.6530 0.4244 0.2819 0.020 Uiso 1 1 calc R U
C40 C 0.5442(4) 0.4987(2) 0.25409(11) 0.0137(7) Uani 1 1 d . .
C41 C 0.4972(5) 0.5536(2) 0.28638(11) 0.0149(7) Uani 1 1 d . .
C42 C 0.4133(5) 0.6127(2) 0.28447(11) 0.0160(7) Uani 1 1 d . .
H42 H 0.3821 0.6271 0.2597 0.019 Uiso 1 1 calc R U
C43 C 0.3770(5) 0.6510(2) 0.32323(12) 0.0171(8) Uani 1 1 d . .
H43 H 0.3192 0.6931 0.3270 0.020 Uiso 1 1 calc R U
C44 C 0.4348(5) 0.6203(2) 0.35437(12) 0.0176(8) Uani 1 1 d . .
C45 C 0.3917(5) 0.5658(2) 0.42582(12) 0.0216(8) Uani 1 1 d . .
H45A H 0.3212 0.5720 0.4490 0.026 Uiso 1 1 calc R U
H45B H 0.3307 0.5251 0.4045 0.026 Uiso 1 1 calc R U
C46 C 0.5511(5) 0.5403(2) 0.43968(12) 0.0186(8) Uani 1 1 d . .
H46A H 0.5262 0.4865 0.4424 0.022 Uiso 1 1 calc R U
H46B H 0.6316 0.5441 0.4186 0.022 Uiso 1 1 calc R U
C47 C 0.6300(5) 0.5873(2) 0.47991(12) 0.0180(8) Uani 1 1 d . .
H47A H 0.5470 0.5858 0.5005 0.022 Uiso 1 1 calc R U
H47B H 0.6600 0.6406 0.4767 0.022 Uiso 1 1 calc R U
C48 C 0.7845(5) 0.5602(2) 0.49546(12) 0.0169(8) Uani 1 1 d . .
H48A H 0.7590 0.5049 0.4944 0.020 Uiso 1 1 calc R U
H48B H 0.8117 0.5847 0.5242 0.020 Uiso 1 1 calc R U
C49 C 0.9356(5) 0.5062(2) 0.42508(11) 0.0145(7) Uani 1 1 d . .
C50 C 0.8849(5) 0.4303(2) 0.42215(12) 0.0196(8) Uani 1 1 d . .
H50 H 0.8493 0.4078 0.4444 0.023 Uiso 1 1 calc R U
C51 C 0.8906(5) 0.3886(2) 0.38287(13) 0.0208(8) Uani 1 1 d . .
H51 H 0.8567 0.3354 0.3758 0.025 Uiso 1 1 calc R U
C52 C 0.9505(5) 0.4330(2) 0.35573(11) 0.0157(7) Uani 1 1 d . .
C53 C 0.9934(5) 0.4107(2) 0.31427(12) 0.0149(7) Uani 1 1 d . .
C54 C 1.0891(5) 0.4537(2) 0.29143(12) 0.0198(8) Uani 1 1 d . .
H54 H 1.1329 0.5057 0.3006 0.024 Uiso 1 1 calc R U
C55 C 1.1156(5) 0.4129(2) 0.25303(12) 0.0189(8) Uani 1 1 d . .
H55 H 1.1803 0.4347 0.2339 0.023 Uiso 1 1 calc R U
C56 C 1.0394(5) 0.3391(2) 0.24595(11) 0.0165(8) Uani 1 1 d . .
C57 C 1.0378(5) 0.2821(2) 0.21001(12) 0.0178(8) Uani 1 1 d . .
C58 C 0.9507(5) 0.2101(2) 0.20069(13) 0.0251(9) Uani 1 1 d . .
H58 H 0.8826 0.1877 0.2190 0.030 Uiso 1 1 calc R U
C59 C 0.9722(6) 0.1725(3) 0.16105(13) 0.0274(10) Uani 1 1 d . .
H59 H 0.9188 0.1225 0.1499 0.033 Uiso 1 1 calc R U
C60 C 1.0766(5) 0.2151(2) 0.14067(11) 0.0179(8) Uani 1 1 d . .
C61 C 1.1442(5) 0.2731(2) 0.07119(12) 0.0195(8) Uani 1 1 d . .
H61A H 1.2015 0.3166 0.0915 0.023 Uiso 1 1 calc R U
H61B H 1.2090 0.2693 0.0469 0.023 Uiso 1 1 calc R U
C62 C 0.9730(5) 0.2890(2) 0.05951(12) 0.0194(8) Uani 1 1 d . .
H62A H 0.9016 0.2846 0.0823 0.023 Uiso 1 1 calc R U
H62B H 0.9826 0.3416 0.0547 0.023 Uiso 1 1 calc R U
C63 C 0.8915(5) 0.2352(2) 0.02185(12) 0.0201(8) Uani 1 1 d . .
H63A H 0.8729 0.1832 0.0278 0.024 Uiso 1 1 calc R U
H63B H 0.9689 0.2358 0.0000 0.024 Uiso 1 1 calc R U
C64 C 0.7267(5) 0.2533(2) 0.00641(12) 0.0195(8) Uani 1 1 d . .
H64A H 0.6990 0.2251 -0.0217 0.023 Uiso 1 1 calc R U
H64B H 0.7404 0.3081 0.0054 0.023 Uiso 1 1 calc R U
S1 S 0.56218(13) -0.08246(6) 0.04201(3) 0.0209(2) Uani 1 1 d . .
S2 S 0.61569(13) -0.01533(6) 0.13182(3) 0.0197(2) Uani 1 1 d . .
S3 S 0.47919(13) 0.17869(5) 0.21285(3) 0.0186(2) Uani 1 1 d . .
S4 S 0.52901(13) 0.21822(6) 0.34512(3) 0.0208(2) Uani 1 1 d . .
S5 S 0.41230(14) 0.32362(6) 0.41572(3) 0.0215(2) Uani 1 1 d . .
S6 S 0.97207(12) 0.25216(6) 0.47069(3) 0.0183(2) Uani 1 1 d . .
S7 S 0.99437(12) 0.19737(5) 0.38233(3) 0.01675(19) Uani 1 1 d . .
S8 S 0.93352(12) -0.01360(5) 0.29288(3) 0.01642(19) Uani 1 1 d . .
S9 S 1.16213(13) -0.03729(6) 0.17659(3) 0.0225(2) Uani 1 1 d . .
S10 S 1.18056(14) -0.16155(7) 0.10412(3) 0.0279(2) Uani 1 1 d . .
C1 C 0.5498(5) -0.0091(2) 0.08299(12) 0.0200(8) Uani 1 1 d . .
C2 C 0.4833(6) 0.0547(2) 0.08267(13) 0.0257(9) Uani 1 1 d . .
H2 H 0.4425 0.0686 0.0586 0.031 Uiso 1 1 calc R U
C3 C 0.4807(6) 0.0983(2) 0.12177(13) 0.0246(9) Uani 1 1 d . .
H3 H 0.4359 0.1442 0.1267 0.029 Uiso 1 1 calc R U
C4 C 0.5487(5) 0.0683(2) 0.15178(12) 0.0181(8) Uani 1 1 d . .
C5 C 0.5611(5) 0.0971(2) 0.19481(12) 0.0166(8) Uani 1 1 d . .
C6 C 0.6306(5) 0.0704(2) 0.22601(12) 0.0189(8) Uani 1 1 d . .
H6 H 0.6827 0.0265 0.2221 0.023 Uiso 1 1 calc R U
C7 C 0.6174(5) 0.1142(2) 0.26461(12) 0.0178(8) Uani 1 1 d . .
H7 H 0.6591 0.1028 0.2893 0.021 Uiso 1 1 calc R U
C8 C 0.5377(5) 0.1754(2) 0.26270(11) 0.0162(8) Uani 1 1 d . .
C9 C 0.4905(5) 0.2292(2) 0.29552(11) 0.0166(8) Uani 1 1 d . .
C10 C 0.4067(5) 0.2886(2) 0.29436(12) 0.0198(8) Uani 1 1 d . .
H10 H 0.3754 0.3038 0.2698 0.024 Uiso 1 1 calc R U
C11 C 0.3706(5) 0.3254(2) 0.33312(12) 0.0198(8) Uani 1 1 d . .
H11 H 0.3133 0.3677 0.3373 0.024 Uiso 1 1 calc R U
C12 C 0.4276(5) 0.2932(2) 0.36378(12) 0.0187(8) Uani 1 1 d . .
C13 C 0.3929(5) 0.2351(2) 0.43468(12) 0.0189(8) Uani 1 1 d . .
H13A H 0.3260 0.2397 0.4586 0.023 Uiso 1 1 calc R U
H13B H 0.3312 0.1943 0.4135 0.023 Uiso 1 1 calc R U
C14 C 0.5561(5) 0.2118(2) 0.44658(12) 0.0187(8) Uani 1 1 d . .
H14A H 0.6327 0.2172 0.4248 0.022 Uiso 1 1 calc R U
H14B H 0.5362 0.1577 0.4490 0.022 Uiso 1 1 calc R U
C15 C 0.6381(5) 0.2588(2) 0.48650(12) 0.0187(8) Uani 1 1 d . .
H15A H 0.5578 0.2568 0.5077 0.022 Uiso 1 1 calc R U
H15B H 0.6659 0.3123 0.4833 0.022 Uiso 1 1 calc R U
C16 C 0.7954(5) 0.2322(2) 0.50067(12) 0.0183(8) Uani 1 1 d . .
H16A H 0.7711 0.1769 0.4998 0.022 Uiso 1 1 calc R U
H16B H 0.8264 0.2569 0.5293 0.022 Uiso 1 1 calc R U
C17 C 0.9394(5) 0.1776(2) 0.42900(12) 0.0178(8) Uani 1 1 d . .
C18 C 0.8828(5) 0.1020(2) 0.42641(12) 0.0197(8) Uani 1 1 d . .
H18 H 0.8446 0.0801 0.4487 0.024 Uiso 1 1 calc R U
C19 C 0.8876(5) 0.0602(2) 0.38681(12) 0.0192(8) Uani 1 1 d . .
H19 H 0.8514 0.0071 0.3798 0.023 Uiso 1 1 calc R U
C20 C 0.9486(5) 0.1025(2) 0.35960(12) 0.0155(7) Uani 1 1 d . .
C21 C 0.9895(5) 0.0793(2) 0.31810(11) 0.0152(7) Uani 1 1 d . .
C22 C 1.0788(5) 0.1223(2) 0.29402(12) 0.0199(8) Uani 1 1 d . .
H22 H 1.1201 0.1748 0.3023 0.024 Uiso 1 1 calc R U
C23 C 1.1024(5) 0.0802(2) 0.25591(12) 0.0213(8) Uani 1 1 d . .
H23 H 1.1609 0.1019 0.2358 0.026 Uiso 1 1 calc R U
C24 C 1.0340(5) 0.0057(2) 0.25033(12) 0.0173(8) Uani 1 1 d . .
C25 C 1.0388(5) -0.0543(2) 0.21585(12) 0.0166(8) Uani 1 1 d . .
C26 C 0.9592(5) -0.1277(2) 0.20887(12) 0.0211(8) Uani 1 1 d . .
H26 H 0.8884 -0.1482 0.2273 0.025 Uiso 1 1 calc R U
C27 C 0.9937(5) -0.1701(2) 0.17105(13) 0.0238(9) Uani 1 1 d . .
H27 H 0.9469 -0.2216 0.1615 0.029 Uiso 1 1 calc R U
C28 C 1.0995(5) -0.1296(2) 0.15025(12) 0.0214(8) Uani 1 1 d . .
C29 C 1.1264(5) -0.0917(3) 0.07546(13) 0.0248(9) Uani 1 1 d . .
H29A H 1.1669 -0.0405 0.0915 0.030 Uiso 1 1 calc R U
H29B H 1.1849 -0.0967 0.0501 0.030 Uiso 1 1 calc R U
C30 C 0.9421(5) -0.0982(2) 0.06451(12) 0.0229(9) Uani 1 1 d . .
H30A H 0.8801 -0.1025 0.0889 0.027 Uiso 1 1 calc R U
H30B H 0.9045 -0.1446 0.0440 0.027 Uiso 1 1 calc R U
C31 C 0.9054(5) -0.0287(3) 0.04768(13) 0.0263(9) Uani 1 1 d . .
H31A H 0.8943 0.0123 0.0706 0.032 Uiso 1 1 calc R U
H31B H 1.0004 -0.0106 0.0327 0.032 Uiso 1 1 calc R U
C32 C 0.7483(5) -0.0449(3) 0.01952(13) 0.0259(9) Uani 1 1 d . .
H32A H 0.7649 -0.0817 -0.0049 0.031 Uiso 1 1 calc R U
H32B H 0.7304 0.0026 0.0106 0.031 Uiso 1 1 calc R U

loop_
_atom_site_aniso_label
_atom_site_aniso_U_11
_atom_site_aniso_U_22
_atom_site_aniso_U_33
_atom_site_aniso_U_23
_atom_site_aniso_U_13
_atom_site_aniso_U_12
S21 0.0184(5) 0.0184(5) 0.0156(5) -0.0003(4) 0.0035(4) 0.0010(4)
S22 0.0370(6) 0.0141(5) 0.0154(5) 0.0035(4) 0.0061(4) 0.0052(4)
S23 0.0230(5) 0.0167(5) 0.0137(4) 0.0035(4) 0.0015(4) 0.0052(4)
S24 0.0264(5) 0.0208(5) 0.0142(5) 0.0022(4) 0.0009(4) 0.0089(4)
S25 0.0306(6) 0.0223(5) 0.0149(5) 0.0007(4) 0.0032(4) 0.0081(4)
S26 0.0161(5) 0.0189(5) 0.0167(5) -0.0001(4) 0.0034(4) 0.0020(4)
S27 0.0186(5) 0.0141(4) 0.0163(5) 0.0028(3) 0.0030(4) 0.0017(4)
S28 0.0179(5) 0.0152(4) 0.0163(5) 0.0025(3) 0.0033(4) 0.0013(4)
S29 0.0222(5) 0.0203(5) 0.0181(5) -0.0002(4) 0.0072(4) -0.0005(4)
S30 0.0204(5) 0.0280(6) 0.0215(5) -0.0045(4) 0.0032(4) 0.0065(4)
C65 0.0107(17) 0.022(2) 0.0154(18) 0.0043(15) 0.0047(14) 0.0031(15)
C66 0.025(2) 0.023(2) 0.019(2) 0.0039(16) -0.0022(16) 0.0071(17)
C67 0.030(2) 0.0152(19) 0.022(2) 0.0051(16) -0.0013(17) 0.0083(16)
C68 0.0155(19) 0.0165(18) 0.0170(19) -0.0009(14) 0.0026(14) 0.0029(15)
C69 0.0174(19) 0.0101(17) 0.0165(19) 0.0008(14) 0.0040(14) 0.0030(14)
C70 0.0144(18) 0.0125(17) 0.021(2) 0.0038(14) 0.0023(14) -0.0013(14)
C71 0.0172(19) 0.0185(19) 0.0171(19) 0.0053(15) 0.0027(15) 0.0024(15)
C72 0.0167(19) 0.0146(18) 0.0139(18) 0.0036(14) 0.0018(14) 0.0005(14)
C73 0.0168(19) 0.0148(18) 0.0135(18) 0.0035(14) 0.0024(14) -0.0006(14)
C74 0.0167(19) 0.0189(19) 0.0180(19) 0.0061(15) 0.0026(15) 0.0041(15)
C75 0.021(2) 0.0159(19) 0.022(2) 0.0014(15) 0.0042(15) 0.0047(15)
C76 0.0169(19) 0.022(2) 0.0128(18) -0.0016(15) 0.0030(14) 0.0034(15)
C77 0.017(2) 0.028(2) 0.020(2) 0.0077(17) 0.0021(15) 0.0033(16)
C78 0.0161(19) 0.021(2) 0.019(2) 0.0068(16) 0.0018(15) 0.0042(15)
C79 0.022(2) 0.023(2) 0.018(2) 0.0071(16) 0.0063(16) 0.0063(16)
C80 0.0168(19) 0.022(2) 0.0113(18) 0.0039(14) 0.0028(14) 0.0055(15)
C81 0.0175(19) 0.0166(18) 0.0136(18) 0.0014(14) 0.0025(14) 0.0051(15)
C82 0.025(2) 0.0180(19) 0.0166(19) 0.0039(15) 0.0042(15) 0.0042(16)
C83 0.027(2) 0.0176(19) 0.0165(19) 0.0046(15) 0.0041(16) 0.0032(16)
C84 0.0179(19) 0.0121(17) 0.0168(19) 0.0006(14) 0.0006(14) 0.0031(14)
C85 0.0155(19) 0.0180(19) 0.0150(18) 0.0002(14) 0.0014(14) 0.0043(15)
C86 0.022(2) 0.0139(18) 0.019(2) 0.0024(15) 0.0001(15) 0.0018(15)
C87 0.0166(19) 0.0162(18) 0.0175(19) 0.0038(15) 0.0025(14) 0.0009(15)
C88 0.0177(19) 0.0179(19) 0.0171(19) 0.0060(15) 0.0021(15) 0.0041(15)
C89 0.0174(19) 0.0185(19) 0.0146(19) 0.0022(15) 0.0006(14) 0.0032(15)
C90 0.019(2) 0.023(2) 0.021(2) 0.0048(16) 0.0017(16) -0.0003(16)
C91 0.016(2) 0.021(2) 0.025(2) -0.0005(16) -0.0013(16) 0.0011(16)
C92 0.0166(19) 0.0184(19) 0.021(2) 0.0000(15) 0.0023(15) 0.0019(15)
C93 0.018(2) 0.031(2) 0.020(2) -0.0002(17) 0.0051(16) 0.0022(17)
C94 0.020(2) 0.026(2) 0.027(2) 0.0032(18) 0.0043(17) 0.0007(17)
C95 0.023(2) 0.029(2) 0.029(2) 0.0094(18) 0.0105(18) 0.0003(18)
C96 0.023(2) 0.027(2) 0.016(2) 0.0040(16) 0.0082(16) 0.0057(17)
S11 0.0201(5) 0.0210(5) 0.0169(5) -0.0015(4) 0.0057(4) -0.0008(4)
S12 0.0254(5) 0.0155(5) 0.0155(5) 0.0028(4) 0.0054(4) 0.0034(4)
S13 0.0215(5) 0.0168(5) 0.0136(4) 0.0038(3) 0.0024(4) 0.0064(4)
S14 0.0260(5) 0.0215(5) 0.0135(5) 0.0030(4) 0.0007(4) 0.0096(4)
S15 0.0286(6) 0.0209(5) 0.0148(5) 0.0006(4) 0.0023(4) 0.0081(4)
S16 0.0162(5) 0.0187(5) 0.0183(5) -0.0004(4) 0.0032(4) 0.0018(4)
S17 0.0179(5) 0.0146(4) 0.0164(5) 0.0033(3) 0.0026(3) 0.0017(4)
S18 0.0193(5) 0.0144(4) 0.0158(5) 0.0030(3) 0.0042(4) 0.0012(4)
S19 0.0290(6) 0.0174(5) 0.0201(5) 0.0007(4) 0.0095(4) -0.0026(4)
S20 0.0239(5) 0.0212(5) 0.0194(5) 0.0017(4) 0.0041(4) 0.0078(4)
C33 0.0169(19) 0.0173(19) 0.0145(18) 0.0008(14) 0.0037(14) 0.0023(15)
C34 0.020(2) 0.025(2) 0.0158(19) 0.0047(16) 0.0029(15) 0.0066(16)
C35 0.028(2) 0.018(2) 0.019(2) 0.0013(16) 0.0005(16) 0.0029(17)
C36 0.019(2) 0.0136(18) 0.0150(18) 0.0014(14) 0.0027(14) 0.0024(15)
C37 0.0163(19) 0.0162(19) 0.0179(19) 0.0006(15) 0.0040(15) 0.0012(15)
C38 0.018(2) 0.0160(18) 0.0168(19) 0.0007(15) 0.0020(15) 0.0021(15)
C39 0.0181(19) 0.0182(19) 0.0139(18) 0.0033(14) 0.0007(14) 0.0026(15)
C40 0.0114(17) 0.0156(18) 0.0134(18) 0.0039(14) 0.0007(13) -0.0017(14)
C41 0.0162(19) 0.0165(18) 0.0128(18) 0.0045(14) 0.0020(14) 0.0029(14)
C42 0.0161(19) 0.0194(19) 0.0130(18) 0.0051(14) 0.0031(14) 0.0011(15)
C43 0.020(2) 0.0148(18) 0.0179(19) 0.0051(15) 0.0024(15) 0.0054(15)
C44 0.0168(19) 0.0186(19) 0.0159(19) -0.0018(15) 0.0025(14) 0.0039(15)
C45 0.021(2) 0.027(2) 0.018(2) 0.0073(16) 0.0039(16) 0.0024(17)
C46 0.024(2) 0.0172(19) 0.0145(19) 0.0001(15) 0.0020(15) 0.0061(16)
C47 0.0176(19) 0.021(2) 0.0159(19) 0.0051(15) 0.0032(15) 0.0029(15)
C48 0.0183(19) 0.0197(19) 0.0147(18) 0.0053(15) 0.0030(14) 0.0064(15)
C49 0.0120(18) 0.0165(18) 0.0159(18) 0.0043(14) 0.0014(14) 0.0037(14)
C50 0.025(2) 0.0180(19) 0.018(2) 0.0065(15) 0.0077(16) 0.0039(16)
C51 0.021(2) 0.018(2) 0.023(2) 0.0053(16) 0.0041(16) 0.0013(16)
C52 0.0150(19) 0.0156(18) 0.0154(18) 0.0001(14) 0.0006(14) 0.0018(14)
C53 0.0127(18) 0.0143(18) 0.0195(19) 0.0052(14) 0.0012(14) 0.0054(14)
C54 0.018(2) 0.0176(19) 0.023(2) 0.0035(16) 0.0003(15) -0.0006(15)
C55 0.019(2) 0.020(2) 0.0178(19) 0.0055(15) 0.0038(15) 0.0016(15)
C56 0.0141(18) 0.022(2) 0.0139(18) 0.0055(15) 0.0020(14) 0.0003(15)
C57 0.0160(19) 0.022(2) 0.0159(19) 0.0049(15) 0.0038(14) 0.0022(15)
C58 0.027(2) 0.025(2) 0.023(2) 0.0045(17) 0.0076(17) -0.0026(18)
C59 0.033(3) 0.023(2) 0.022(2) -0.0015(17) 0.0048(18) -0.0051(18)
C60 0.024(2) 0.0176(19) 0.0122(18) 0.0012(14) 0.0014(15) 0.0045(16)
C61 0.018(2) 0.022(2) 0.0176(19) 0.0004(15) 0.0047(15) 0.0019(16)
C62 0.023(2) 0.021(2) 0.0155(19) 0.0018(15) 0.0025(15) 0.0075(16)
C63 0.019(2) 0.021(2) 0.020(2) 0.0022(16) 0.0023(15) 0.0056(16)
C64 0.017(2) 0.024(2) 0.0157(19) 0.0010(15) 0.0020(15) 0.0027(16)
S1 0.0217(5) 0.0223(5) 0.0165(5) 0.0003(4) 0.0025(4) -0.0001(4)
S2 0.0277(5) 0.0181(5) 0.0150(5) 0.0045(4) 0.0034(4) 0.0071(4)
S3 0.0246(5) 0.0167(5) 0.0161(5) 0.0045(4) 0.0022(4) 0.0062(4)
S4 0.0286(6) 0.0210(5) 0.0153(5) 0.0035(4) 0.0007(4) 0.0115(4)
S5 0.0286(6) 0.0188(5) 0.0178(5) 0.0009(4) 0.0023(4) 0.0090(4)
S6 0.0179(5) 0.0176(5) 0.0180(5) -0.0007(4) 0.0037(4) 0.0022(4)
S7 0.0191(5) 0.0135(4) 0.0171(5) 0.0022(3) 0.0021(4) 0.0016(4)
S8 0.0181(5) 0.0149(4) 0.0155(5) 0.0020(3) 0.0036(3) 0.0002(4)
S9 0.0253(5) 0.0230(5) 0.0178(5) 0.0012(4) 0.0078(4) 0.0007(4)
S10 0.0232(6) 0.0370(6) 0.0213(5) -0.0049(5) 0.0044(4) 0.0097(5)
C1 0.022(2) 0.023(2) 0.0145(19) 0.0023(15) 0.0027(15) 0.0017(16)
C2 0.035(3) 0.019(2) 0.021(2) 0.0043(16) -0.0042(18) 0.0020(18)
C3 0.038(3) 0.0146(19) 0.020(2) -0.0004(16) -0.0019(18) 0.0056(17)
C4 0.020(2) 0.0146(18) 0.019(2) 0.0046(15) 0.0043(15) -0.0023(15)
C5 0.0185(19) 0.0141(18) 0.0175(19) 0.0052(14) 0.0026(15) 0.0005(15)
C6 0.021(2) 0.0185(19) 0.018(2) 0.0041(15) 0.0031(15) 0.0040(16)
C7 0.018(2) 0.0184(19) 0.0171(19) 0.0040(15) 0.0029(15) 0.0031(15)
C8 0.0151(19) 0.0205(19) 0.0130(18) 0.0038(15) 0.0009(14) 0.0016(15)
C9 0.0177(19) 0.0206(19) 0.0105(17) 0.0025(14) 0.0030(14) -0.0006(15)
C10 0.022(2) 0.021(2) 0.020(2) 0.0093(16) 0.0053(16) 0.0057(16)
C11 0.020(2) 0.0167(19) 0.023(2) 0.0041(16) 0.0041(16) 0.0053(15)
C12 0.020(2) 0.0188(19) 0.0170(19) 0.0023(15) 0.0045(15) 0.0030(15)
C13 0.0170(19) 0.025(2) 0.0134(18) 0.0038(15) 0.0014(14) 0.0001(16)
C14 0.0176(19) 0.0185(19) 0.021(2) 0.0041(15) 0.0032(15) 0.0043(15)
C15 0.019(2) 0.021(2) 0.0169(19) 0.0041(15) 0.0035(15) 0.0049(16)
C16 0.020(2) 0.021(2) 0.0151(19) 0.0043(15) 0.0028(15) 0.0061(16)
C17 0.0171(19) 0.0190(19) 0.0162(19) -0.0012(15) 0.0050(14) 0.0040(15)
C18 0.021(2) 0.0176(19) 0.021(2) 0.0038(15) 0.0039(16) 0.0034(16)
C19 0.023(2) 0.0143(18) 0.021(2) 0.0044(15) 0.0048(16) 0.0036(15)
C20 0.0146(18) 0.0147(18) 0.0173(19) 0.0006(14) 0.0002(14) 0.0055(14)
C21 0.0179(19) 0.0144(18) 0.0125(18) 0.0009(14) -0.0008(14) 0.0024(14)
C22 0.022(2) 0.0146(18) 0.023(2) 0.0012(15) 0.0015(16) 0.0029(15)
C23 0.023(2) 0.023(2) 0.019(2) 0.0074(16) 0.0058(16) 0.0018(16)
C24 0.0168(19) 0.0191(19) 0.0157(19) 0.0026(15) 0.0008(14) 0.0028(15)
C25 0.0119(18) 0.022(2) 0.0161(19) 0.0039(15) 0.0012(14) 0.0026(15)
C26 0.020(2) 0.023(2) 0.018(2) 0.0031(16) 0.0033(15) -0.0005(16)
C27 0.022(2) 0.024(2) 0.022(2) -0.0034(17) -0.0011(16) 0.0011(17)
C28 0.020(2) 0.025(2) 0.017(2) -0.0029(16) -0.0002(15) 0.0044(16)
C29 0.016(2) 0.039(3) 0.018(2) 0.0015(18) 0.0067(15) 0.0008(18)
C30 0.021(2) 0.032(2) 0.0143(19) 0.0011(16) 0.0052(15) 0.0002(17)
C31 0.025(2) 0.032(2) 0.022(2) 0.0100(18) 0.0036(17) -0.0036(18)
C32 0.026(2) 0.034(2) 0.018(2) 0.0105(18) 0.0059(17) -0.0002(18)

loop_
_atom_type_symbol
_atom_type_description
_atom_type_scat_dispersion_real
_atom_type_scat_dispersion_imag
_atom_type_scat_source
C C 0.0033 0.0016 'International Tables Vol C Tables 4.2.6.8 and 6.1.1.4'
H H 0.0000 0.0000 'International Tables Vol C Tables 4.2.6.8 and 6.1.1.4'
S S 0.1246 0.1234 'International Tables Vol C Tables 4.2.6.8 and 6.1.1.4'

loop_
_geom_angle_atom_site_label_1
_geom_angle_atom_site_label_2
_geom_angle_atom_site_label_3
_geom_angle
C65 S21 C96 101.48(19)
C68 S22 C65 92.37(19)
C72 S23 C69 91.79(18)
C73 S24 C76 91.95(19)
C76 S25 C77 102.0(2)
C81 S26 C80 103.68(19)
C81 S27 C84 91.96(19)
C85 S28 C88 92.02(19)
C89 S29 C92 91.79(19)
C92 S30 C93 100.70(19)
C66 C65 S22 111.0(3)
C66 C65 S21 129.2(3)
S22 C65 S21 119.6(2)
C65 C66 C67 112.7(4)
C65 C66 H66 123.7
C67 C66 H66 123.7
C68 C67 C66 113.7(4)
C68 C67 H67 123.1
C66 C67 H67 123.1
C67 C68 C69 129.6(4)
C67 C68 S22 110.2(3)
C69 C68 S22 120.2(3)
C70 C69 C68 129.7(3)
C70 C69 S23 110.8(3)
C68 C69 S23 119.5(3)
C69 C70 C71 113.4(3)
C69 C70 H70 123.3
C71 C70 H70 123.3
C72 C71 C70 113.2(4)
C72 C71 H71 123.4
C70 C71 H71 123.4
C71 C72 C73 128.7(4)
C71 C72 S23 110.8(3)
C73 C72 S23 120.4(3)
C74 C73 C72 129.5(4)
C74 C73 S24 110.9(3)
C72 C73 S24 119.6(3)
C73 C74 C75 112.8(4)
C73 C74 H74 123.6
C75 C74 H74 123.6
C76 C75 C74 113.3(4)
C76 C75 H75 123.3
C74 C75 H75 123.3
C75 C76 S24 111.0(3)
C75 C76 S25 126.3(3)
S24 C76 S25 122.6(2)
C78 C77 S25 114.7(3)
C78 C77 H77A 108.6
S25 C77 H77A 108.6
C78 C77 H77B 108.6
S25 C77 H77B 108.6
H77A C77 H77B 107.6
C79 C78 C77 113.2(3)
C79 C78 H78A 108.9
C77 C78 H78A 108.9
C79 C78 H78B 108.9
C77 C78 H78B 108.9
H78A C78 H78B 107.7
C78 C79 C80 113.9(3)
C78 C79 H79A 108.8
C80 C79 H79A 108.8
C78 C79 H79B 108.8
C80 C79 H79B 108.8
H79A C79 H79B 107.7
C79 C80 S26 113.9(3)
C79 C80 H80A 108.8
S26 C80 H80A 108.8
C79 C80 H80B 108.8
S26 C80 H80B 108.8
H80A C80 H80B 107.7
C82 C81 S27 110.9(3)
C82 C81 S26 131.4(3)
S27 C81 S26 117.6(2)
C81 C82 C83 113.4(4)
C81 C82 H82 123.3
C83 C82 H82 123.3
C84 C83 C82 113.0(4)
C84 C83 H83 123.5
C82 C83 H83 123.5
C83 C84 C85 129.6(4)
C83 C84 S27 110.5(3)
C85 C84 S27 119.7(3)
C86 C85 C84 127.7(4)
C86 C85 S28 110.8(3)
C84 C85 S28 121.4(3)
C85 C86 C87 113.5(4)
C85 C86 H86 123.3
C87 C86 H86 123.3
C88 C87 C86 113.0(4)
C88 C87 H87 123.5
C86 C87 H87 123.5
C87 C88 C89 128.5(4)
C87 C88 S28 110.6(3)
C89 C88 S28 120.9(3)
C90 C89 C88 129.4(4)
C90 C89 S29 110.6(3)
C88 C89 S29 120.0(3)
C89 C90 C91 113.5(4)
C89 C90 H90 123.3
C91 C90 H90 123.3
C92 C91 C90 113.5(4)
C92 C91 H91 123.3
C90 C91 H91 123.3
C91 C92 S29 110.7(3)
C91 C92 S30 128.0(3)
S29 C92 S30 121.1(2)
C94 C93 S30 113.5(3)
C94 C93 H93A 108.9
S30 C93 H93A 108.9
C94 C93 H93B 108.9
S30 C93 H93B 108.9
H93A C93 H93B 107.7
C95 C94 C93 110.7(4)
C95 C94 H94A 109.5
C93 C94 H94A 109.5
C95 C94 H94B 109.5
C93 C94 H94B 109.5
H94A C94 H94B 108.1
C94 C95 C96 115.5(4)
C94 C95 H95A 108.4
C96 C95 H95A 108.4
C94 C95 H95B 108.4
C96 C95 H95B 108.4
H95A C95 H95B 107.5
C95 C96 S21 114.7(3)
C95 C96 H96A 108.6
S21 C96 H96A 108.6
C95 C96 H96B 108.6
S21 C96 H96B 108.6
H96A C96 H96B 107.6
C33 S11 C64 103.20(19)
C33 S12 C36 91.94(19)
C37 S13 C40 91.94(19)
C44 S14 C41 92.18(19)
C44 S15 C45 101.76(19)
C49 S16 C48 103.78(18)
C52 S17 C49 91.90(18)
C53 S18 C56 91.96(19)
C60 S19 C57 91.77(19)
C60 S20 C61 101.48(18)
C34 C33 S12 111.3(3)
C34 C33 S11 129.3(3)
S12 C33 S11 119.2(2)
C33 C34 C35 112.7(4)
C33 C34 H34 123.7
C35 C34 H34 123.7
C36 C35 C34 113.9(4)
C36 C35 H35 123.0
C34 C35 H35 123.0
C35 C36 C37 129.3(4)
C35 C36 S12 110.1(3)
C37 C36 S12 120.5(3)
C38 C37 C36 129.0(4)
C38 C37 S13 110.9(3)
C36 C37 S13 120.1(3)
C37 C38 C39 113.2(4)
C37 C38 H38 123.4
C39 C38 H38 123.4
C40 C39 C38 113.2(3)
C40 C39 H39 123.4
C38 C39 H39 123.4
C39 C40 C41 128.7(3)
C39 C40 S13 110.8(3)
C41 C40 S13 120.5(3)
C42 C41 C40 129.9(3)
C42 C41 S14 110.4(3)
C40 C41 S14 119.7(3)
C41 C42 C43 113.7(3)
C41 C42 H42 123.2
C43 C42 H42 123.2
C44 C43 C42 112.5(3)
C44 C43 H43 123.8
C42 C43 H43 123.8
C43 C44 S14 111.3(3)
C43 C44 S15 126.0(3)
S14 C44 S15 122.7(2)
C46 C45 S15 115.1(3)
C46 C45 H45A 108.5
S15 C45 H45A 108.5
C46 C45 H45B 108.5
S15 C45 H45B 108.5
H45A C45 H45B 107.5
C47 C46 C45 112.9(3)
C47 C46 H46A 109.0
C45 C46 H46A 109.0
C47 C46 H46B 109.0
C45 C46 H46B 109.0
H46A C46 H46B 107.8
C46 C47 C48 113.8(3)
C46 C47 H47A 108.8
C48 C47 H47A 108.8
C46 C47 H47B 108.8
C48 C47 H47B 108.8
H47A C47 H47B 107.7
C47 C48 S16 114.2(3)
C47 C48 H48A 108.7
S16 C48 H48A 108.7
C47 C48 H48B 108.7
S16 C48 H48B 108.7
H48A C48 H48B 107.6
C50 C49 S17 111.0(3)
C50 C49 S16 130.9(3)
S17 C49 S16 118.0(2)
C49 C50 C51 113.3(4)
C49 C50 H50 123.3
C51 C50 H50 123.3
C52 C51 C50 113.1(4)
C52 C51 H51 123.5
C50 C51 H51 123.5
C51 C52 C53 129.6(4)
C51 C52 S17 110.6(3)
C53 C52 S17 119.7(3)
C54 C53 C52 127.8(4)
C54 C53 S18 110.6(3)
C52 C53 S18 121.4(3)
C53 C54 C55 113.3(4)
C53 C54 H54 123.4
C55 C54 H54 123.4
C56 C55 C54 113.6(4)
C56 C55 H55 123.2
C54 C55 H55 123.2
C55 C56 C57 128.3(4)
C55 C56 S18 110.6(3)
C57 C56 S18 121.1(3)
C58 C57 C56 129.5(4)
C58 C57 S19 110.6(3)
C56 C57 S19 119.9(3)
C57 C58 C59 113.2(4)
C57 C58 H58 123.4
C59 C58 H58 123.4
C60 C59 C58 113.1(4)
C60 C59 H59 123.4
C58 C59 H59 123.4
C59 C60 S19 111.3(3)
C59 C60 S20 127.1(3)
S19 C60 S20 121.4(2)
C62 C61 S20 114.6(3)
C62 C61 H61A 108.6
S20 C61 H61A 108.6
C62 C61 H61B 108.6
S20 C61 H61B 108.6
H61A C61 H61B 107.6
C63 C62 C61 112.5(3)
C63 C62 H62A 109.1
C61 C62 H62A 109.1
C63 C62 H62B 109.1
C61 C62 H62B 109.1
H62A C62 H62B 107.8
C62 C63 C64 114.7(3)
C62 C63 H63A 108.6
C64 C63 H63A 108.6
C62 C63 H63B 108.6
C64 C63 H63B 108.6
H63A C63 H63B 107.6
C63 C64 S11 114.6(3)
C63 C64 H64A 108.6
S11 C64 H64A 108.6
C63 C64 H64B 108.6
S11 C64 H64B 108.6
H64A C64 H64B 107.6
C1 S1 C32 101.9(2)
C4 S2 C1 91.9(2)
C8 S3 C5 91.87(19)
C9 S4 C12 91.81(19)
C12 S5 C13 102.19(19)
C17 S6 C16 103.85(19)
C17 S7 C20 92.04(19)
C21 S8 C24 91.94(19)
C25 S9 C28 91.4(2)
C28 S10 C29 99.9(2)
C2 C1 S2 111.0(3)
C2 C1 S1 128.0(3)
S2 C1 S1 120.9(2)
C1 C2 C3 113.1(4)
C1 C2 H2 123.5
C3 C2 H2 123.5
C4 C3 C2 113.4(4)
C4 C3 H3 123.3
C2 C3 H3 123.3
C3 C4 C5 127.6(4)
C3 C4 S2 110.6(3)
C5 C4 S2 121.7(3)
C6 C5 C4 130.1(4)
C6 C5 S3 110.8(3)
C4 C5 S3 119.0(3)
C5 C6 C7 113.6(4)
C5 C6 H6 123.2
C7 C6 H6 123.2
C8 C7 C6 112.9(4)
C8 C7 H7 123.5
C6 C7 H7 123.5
C7 C8 C9 128.9(4)
C7 C8 S3 110.8(3)
C9 C8 S3 120.1(3)
C10 C9 C8 129.9(4)
C10 C9 S4 110.7(3)
C8 C9 S4 119.3(3)
C9 C10 C11 113.9(4)
C9 C10 H10 123.1
C11 C10 H10 123.1
C12 C11 C10 112.3(4)
C12 C11 H11 123.8
C10 C11 H11 123.8
C11 C12 S4 111.3(3)
C11 C12 S5 126.2(3)
S4 C12 S5 122.4(2)
C14 C13 S5 114.9(3)
C14 C13 H13A 108.5
S5 C13 H13A 108.5
C14 C13 H13B 108.5
S5 C13 H13B 108.5
H13A C13 H13B 107.5
C13 C14 C15 112.7(3)
C13 C14 H14A 109.1
C15 C14 H14A 109.1
C13 C14 H14B 109.1
C15 C14 H14B 109.1
H14A C14 H14B 107.8
C14 C15 C16 113.4(3)
C14 C15 H15A 108.9
C16 C15 H15A 108.9
C14 C15 H15B 108.9
C16 C15 H15B 108.9
H15A C15 H15B 107.7
C15 C16 S6 114.3(3)
C15 C16 H16A 108.7
S6 C16 H16A 108.7
C15 C16 H16B 108.7
S6 C16 H16B 108.7
H16A C16 H16B 107.6
C18 C17 S7 111.1(3)
C18 C17 S6 130.9(3)
S7 C17 S6 117.9(2)
C17 C18 C19 112.3(4)
C17 C18 H18 123.8
C19 C18 H18 123.8
C20 C19 C18 114.3(4)
C20 C19 H19 122.9
C18 C19 H19 122.9
C19 C20 C21 130.2(4)
C19 C20 S7 110.2(3)
C21 C20 S7 119.4(3)
C22 C21 C20 128.1(4)
C22 C21 S8 110.7(3)
C20 C21 S8 121.2(3)
C21 C22 C23 112.9(4)
C21 C22 H22 123.6
C23 C22 H22 123.6
C24 C23 C22 114.1(4)
C24 C23 H23 123.0
C22 C23 H23 123.0
C23 C24 C25 129.2(4)
C23 C24 S8 110.5(3)
C25 C24 S8 120.3(3)
C26 C25 C24 129.1(4)
C26 C25 S9 111.0(3)
C24 C25 S9 119.8(3)
C25 C26 C27 112.9(4)
C25 C26 H26 123.6
C27 C26 H26 123.6
C28 C27 C26 113.2(4)
C28 C27 H27 123.4
C26 C27 H27 123.4
C27 C28 S9 111.4(3)
C27 C28 S10 127.5(3)
S9 C28 S10 120.9(3)
C30 C29 S10 114.5(3)
C30 C29 H29A 108.6
S10 C29 H29A 108.6
C30 C29 H29B 108.6
S10 C29 H29B 108.6
H29A C29 H29B 107.6
C29 C30 C31 110.6(4)
C29 C30 H30A 109.5
C31 C30 H30A 109.5
C29 C30 H30B 109.5
C31 C30 H30B 109.5
H30A C30 H30B 108.1
C32 C31 C30 113.1(4)
C32 C31 H31A 109.0
C30 C31 H31A 109.0
C32 C31 H31B 109.0
C30 C31 H31B 109.0
H31A C31 H31B 107.8
C31 C32 S1 114.4(3)
C31 C32 H32A 108.6
S1 C32 H32A 108.6
C31 C32 H32B 108.6
S1 C32 H32B 108.6
H32A C32 H32B 107.6

loop_
_geom_bond_atom_site_label_1
_geom_bond_atom_site_label_2
_geom_bond_distance
S21 C65 1.748(4)
S21 C96 1.814(4)
S22 C68 1.728(4)
S22 C65 1.729(4)
S23 C72 1.738(4)
S23 C69 1.743(4)
S24 C73 1.733(4)
S24 C76 1.734(4)
S25 C76 1.750(4)
S25 C77 1.820(4)
S26 C81 1.756(4)
S26 C80 1.822(4)
S27 C81 1.732(4)
S27 C84 1.737(4)
S28 C85 1.732(4)
S28 C88 1.739(4)
S29 C89 1.735(4)
S29 C92 1.743(4)
S30 C92 1.746(4)
S30 C93 1.818(5)
C65 C66 1.362(6)
C66 C67 1.417(6)
C66 H66 0.9500
C67 C68 1.369(6)
C67 H67 0.9500
C68 C69 1.446(5)
C69 C70 1.362(5)
C70 C71 1.420(5)
C70 H70 0.9500
C71 C72 1.367(5)
C71 H71 0.9500
C72 C73 1.447(5)
C73 C74 1.376(5)
C74 C75 1.420(5)
C74 H74 0.9500
C75 C76 1.364(6)
C75 H75 0.9500
C77 C78 1.527(5)
C77 H77A 0.9900
C77 H77B 0.9900
C78 C79 1.513(5)
C78 H78A 0.9900
C78 H78B 0.9900
C79 C80 1.522(5)
C79 H79A 0.9900
C79 H79B 0.9900
C80 H80A 0.9900
C80 H80B 0.9900
C81 C82 1.360(5)
C82 C83 1.417(5)
C82 H82 0.9500
C83 C84 1.372(5)
C83 H83 0.9500
C84 C85 1.447(5)
C85 C86 1.372(5)
C86 C87 1.412(5)
C86 H86 0.9500
C87 C88 1.377(5)
C87 H87 0.9500
C88 C89 1.448(5)
C89 C90 1.362(5)
C90 C91 1.417(6)
C90 H90 0.9500
C91 C92 1.353(6)
C91 H91 0.9500
C93 C94 1.524(6)
C93 H93A 0.9900
C93 H93B 0.9900
C94 C95 1.510(6)
C94 H94A 0.9900
C94 H94B 0.9900
C95 C96 1.523(6)
C95 H95A 0.9900
C95 H95B 0.9900
C96 H96A 0.9900
C96 H96B 0.9900
S11 C33 1.755(4)
S11 C64 1.825(4)
S12 C33 1.732(4)
S12 C36 1.733(4)
S13 C37 1.735(4)
S13 C40 1.740(4)
S14 C44 1.732(4)
S14 C41 1.737(4)
S15 C44 1.751(4)
S15 C45 1.818(4)
S16 C49 1.750(4)
S16 C48 1.814(4)
S17 C52 1.730(4)
S17 C49 1.730(4)
S18 C53 1.736(4)
S18 C56 1.744(4)
S19 C60 1.730(4)
S19 C57 1.733(4)
S20 C60 1.760(4)
S20 C61 1.815(4)
C33 C34 1.359(6)
C34 C35 1.412(5)
C34 H34 0.9500
C35 C36 1.369(6)
C35 H35 0.9500
C36 C37 1.445(5)
C37 C38 1.372(5)
C38 C39 1.418(5)
C38 H38 0.9500
C39 C40 1.371(5)
C39 H39 0.9500
C40 C41 1.444(5)
C41 C42 1.367(5)
C42 C43 1.428(5)
C42 H42 0.9500
C43 C44 1.367(5)
C43 H43 0.9500
C45 C46 1.526(6)
C45 H45A 0.9900
C45 H45B 0.9900
C46 C47 1.523(5)
C46 H46A 0.9900
C46 H46B 0.9900
C47 C48 1.525(5)
C47 H47A 0.9900
C47 H47B 0.9900
C48 H48A 0.9900
C48 H48B 0.9900
C49 C50 1.364(5)
C50 C51 1.407(6)
C50 H50 0.9500
C51 C52 1.378(5)
C51 H51 0.9500
C52 C53 1.452(5)
C53 C54 1.376(5)
C54 C55 1.412(6)
C54 H54 0.9500
C55 C56 1.367(5)
C55 H55 0.9500
C56 C57 1.443(5)
C57 C58 1.367(6)
C58 C59 1.415(6)
C58 H58 0.9500
C59 C60 1.354(6)
C59 H59 0.9500
C61 C62 1.519(5)
C61 H61A 0.9900
C61 H61B 0.9900
C62 C63 1.514(5)
C62 H62A 0.9900
C62 H62B 0.9900
C63 C64 1.524(5)
C63 H63A 0.9900
C63 H63B 0.9900
C64 H64A 0.9900
C64 H64B 0.9900
S1 C1 1.756(4)
S1 C32 1.821(4)
S2 C4 1.725(4)
S2 C1 1.731(4)
S3 C8 1.734(4)
S3 C5 1.740(4)
S4 C9 1.733(4)
S4 C12 1.736(4)
S5 C12 1.750(4)
S5 C13 1.819(4)
S6 C17 1.748(4)
S6 C16 1.824(4)
S7 C17 1.731(4)
S7 C20 1.735(4)
S8 C21 1.733(4)
S8 C24 1.741(4)
S9 C25 1.736(4)
S9 C28 1.743(4)
S10 C28 1.749(4)
S10 C29 1.814(5)
C1 C2 1.352(6)
C2 C3 1.412(6)
C2 H2 0.9500
C3 C4 1.363(6)
C3 H3 0.9500
C4 C5 1.441(5)
C5 C6 1.365(5)
C6 C7 1.414(5)
C6 H6 0.9500
C7 C8 1.378(5)
C7 H7 0.9500
C8 C9 1.445(5)
C9 C10 1.366(5)
C10 C11 1.419(6)
C10 H10 0.9500
C11 C12 1.369(6)
C11 H11 0.9500
C13 C14 1.517(5)
C13 H13A 0.9900
C13 H13B 0.9900
C14 C15 1.524(5)
C14 H14A 0.9900
C14 H14B 0.9900
C15 C16 1.526(5)
C15 H15A 0.9900
C15 H15B 0.9900
C16 H16A 0.9900
C16 H16B 0.9900
C17 C18 1.368(5)
C18 C19 1.416(5)
C18 H18 0.9500
C19 C20 1.358(5)
C19 H19 0.9500
C20 C21 1.451(5)
C21 C22 1.378(6)
C22 C23 1.406(6)
C22 H22 0.9500
C23 C24 1.361(6)
C23 H23 0.9500
C24 C25 1.450(5)
C25 C26 1.367(5)
C26 C27 1.427(6)
C26 H26 0.9500
C27 C28 1.349(6)
C27 H27 0.9500
C29 C30 1.517(6)
C29 H29A 0.9900
C29 H29B 0.9900
C30 C31 1.534(6)
C30 H30A 0.9900
C30 H30B 0.9900
C31 C32 1.521(6)
C31 H31A 0.9900
C31 H31B 0.9900
C32 H32A 0.9900
C32 H32B 0.9900

loop_
_geom_torsion_atom_site_label_1
_geom_torsion_atom_site_label_2
_geom_torsion_atom_site_label_3
_geom_torsion_atom_site_label_4
_geom_torsion
C68 S22 C65 C66 1.2(3)
C68 S22 C65 S21 -175.1(2)
C96 S21 C65 C66 61.4(4)
C96 S21 C65 S22 -123.0(2)
S22 C65 C66 C67 -0.7(5)
S21 C65 C66 C67 175.2(3)
C65 C66 C67 C68 -0.5(6)
C66 C67 C68 C69 -176.5(4)
C66 C67 C68 S22 1.4(5)
C65 S22 C68 C67 -1.5(3)
C65 S22 C68 C69 176.6(3)
C67 C68 C69 C70 -162.0(4)
S22 C68 C69 C70 20.3(6)
C67 C68 C69 S23 18.2(6)
S22 C68 C69 S23 -159.5(2)
C72 S23 C69 C70 0.1(3)
C72 S23 C69 C68 179.8(3)
C68 C69 C70 C71 179.9(4)
S23 C69 C70 C71 -0.3(4)
C69 C70 C71 C72 0.5(5)
C70 C71 C72 C73 177.0(4)
C70 C71 C72 S23 -0.4(4)
C69 S23 C72 C71 0.2(3)
C69 S23 C72 C73 -177.4(3)
C71 C72 C73 C74 -173.9(4)
S23 C72 C73 C74 3.3(6)
C71 C72 C73 S24 2.1(6)
S23 C72 C73 S24 179.3(2)
C76 S24 C73 C74 1.7(3)
C76 S24 C73 C72 -174.9(3)
C72 C73 C74 C75 174.6(4)
S24 C73 C74 C75 -1.6(4)
C73 C74 C75 C76 0.5(5)
C74 C75 C76 S24 0.8(5)
C74 C75 C76 S25 177.7(3)
C73 S24 C76 C75 -1.4(3)
C73 S24 C76 S25 -178.5(3)
C77 S25 C76 C75 145.9(4)
C77 S25 C76 S24 -37.5(3)
C76 S25 C77 C78 89.0(3)
S25 C77 C78 C79 74.9(4)
C77 C78 C79 C80 176.9(3)
C78 C79 C80 S26 71.8(4)
C81 S26 C80 C79 -83.4(3)
C84 S27 C81 C82 -2.7(3)
C84 S27 C81 S26 174.0(2)
C80 S26 C81 C82 -40.3(4)
C80 S26 C81 S27 143.8(2)
S27 C81 C82 C83 1.4(5)
S26 C81 C82 C83 -174.6(3)
C81 C82 C83 C84 1.1(5)
C82 C83 C84 C85 171.7(4)
C82 C83 C84 S27 -3.0(5)
C81 S27 C84 C83 3.2(3)
C81 S27 C84 C85 -172.1(3)
C83 C84 C85 C86 -162.7(4)
S27 C84 C85 C86 11.6(6)
C83 C84 C85 S28 13.4(6)
S27 C84 C85 S28 -172.3(2)
C88 S28 C85 C86 0.6(3)
C88 S28 C85 C84 -176.1(3)
C84 C85 C86 C87 176.1(4)
S28 C85 C86 C87 -0.4(5)
C85 C86 C87 C88 -0.1(5)
C86 C87 C88 C89 -178.8(4)
C86 C87 C88 S28 0.6(4)
C85 S28 C88 C87 -0.6(3)
C85 S28 C88 C89 178.8(3)
C87 C88 C89 C90 -174.6(4)
S28 C88 C89 C90 6.1(6)
C87 C88 C89 S29 6.3(6)
S28 C88 C89 S29 -173.0(2)
C92 S29 C89 C90 1.6(3)
C92 S29 C89 C88 -179.1(3)
C88 C89 C90 C91 179.1(4)
S29 C89 C90 C91 -1.8(5)
C89 C90 C91 C92 1.0(5)
C90 C91 C92 S29 0.3(5)
C90 C91 C92 S30 175.4(3)
C89 S29 C92 C91 -1.1(3)
C89 S29 C92 S30 -176.6(3)
C93 S30 C92 C91 122.8(4)
C93 S30 C92 S29 -62.5(3)
C92 S30 C93 C94 -74.3(3)
S30 C93 C94 C95 173.0(3)
C93 C94 C95 C96 166.8(4)
C94 C95 C96 S21 54.1(5)
C65 S21 C96 C95 59.5(3)
C36 S12 C33 C34 1.3(3)
C36 S12 C33 S11 -174.4(2)
C64 S11 C33 C34 60.4(4)
C64 S11 C33 S12 -124.7(2)
S12 C33 C34 C35 -0.6(5)
S11 C33 C34 C35 174.5(3)
C33 C34 C35 C36 -0.7(5)
C34 C35 C36 C37 -177.7(4)
C34 C35 C36 S12 1.6(5)
C33 S12 C36 C35 -1.7(3)
C33 S12 C36 C37 177.8(3)
C35 C36 C37 C38 -157.3(4)
S12 C36 C37 C38 23.4(6)
C35 C36 C37 S13 23.9(6)
S12 C36 C37 S13 -155.4(2)
C40 S13 C37 C38 0.5(3)
C40 S13 C37 C36 179.6(3)
C36 C37 C38 C39 -179.8(4)
S13 C37 C38 C39 -0.8(4)
C37 C38 C39 C40 0.8(5)
C38 C39 C40 C41 176.8(4)
C38 C39 C40 S13 -0.4(4)
C37 S13 C40 C39 -0.1(3)
C37 S13 C40 C41 -177.5(3)
C39 C40 C41 C42 -175.1(4)
S13 C40 C41 C42 1.9(6)
C39 C40 C41 S14 1.1(6)
S13 C40 C41 S14 178.1(2)
C44 S14 C41 C42 1.9(3)
C44 S14 C41 C40 -174.9(3)
C40 C41 C42 C43 174.9(4)
S14 C41 C42 C43 -1.6(4)
C41 C42 C43 C44 0.2(5)
C42 C43 C44 S14 1.2(4)
C42 C43 C44 S15 177.6(3)
C41 S14 C44 C43 -1.8(3)
C41 S14 C44 S15 -178.3(3)
C45 S15 C44 C43 145.2(4)
C45 S15 C44 S14 -38.9(3)
C44 S15 C45 C46 90.6(3)
S15 C45 C46 C47 74.5(4)
C45 C46 C47 C48 177.0(3)
C46 C47 C48 S16 72.2(4)
C49 S16 C48 C47 -82.0(3)
C52 S17 C49 C50 -2.1(3)
C52 S17 C49 S16 174.0(2)
C48 S16 C49 C50 -43.9(4)
C48 S16 C49 S17 140.8(2)
S17 C49 C50 C51 0.7(5)
S16 C49 C50 C51 -174.8(3)
C49 C50 C51 C52 1.6(5)
C50 C51 C52 C53 171.9(4)
C50 C51 C52 S17 -3.2(5)
C49 S17 C52 C51 3.0(3)
C49 S17 C52 C53 -172.6(3)
C51 C52 C53 C54 -162.7(4)
S17 C52 C53 C54 12.0(6)
C51 C52 C53 S18 13.7(6)
S17 C52 C53 S18 -171.6(2)
C56 S18 C53 C54 0.4(3)
C56 S18 C53 C52 -176.5(3)
C52 C53 C54 C55 175.9(4)
S18 C53 C54 C55 -0.7(4)
C53 C54 C55 C56 0.8(5)
C54 C55 C56 C57 178.8(4)
C54 C55 C56 S18 -0.5(5)
C53 S18 C56 C55 0.0(3)
C53 S18 C56 C57 -179.3(3)
C55 C56 C57 C58 -173.3(4)
S18 C56 C57 C58 5.8(6)
C55 C56 C57 S19 4.4(6)
S18 C56 C57 S19 -176.5(2)
C60 S19 C57 C58 2.3(3)
C60 S19 C57 C56 -175.8(3)
C56 C57 C58 C59 175.7(4)
S19 C57 C58 C59 -2.2(5)
C57 C58 C59 C60 0.9(6)
C58 C59 C60 S19 0.8(5)
C58 C59 C60 S20 176.4(3)
C57 S19 C60 C59 -1.8(4)
C57 S19 C60 S20 -177.7(3)
C61 S20 C60 C59 141.3(4)
C61 S20 C60 S19 -43.5(3)
C60 S20 C61 C62 -73.8(3)
S20 C61 C62 C63 -72.0(4)
C61 C62 C63 C64 -174.4(3)
C62 C63 C64 S11 -73.9(4)
C33 S11 C64 C63 83.8(3)
C4 S2 C1 C2 1.0(3)
C4 S2 C1 S1 -175.3(3)
C32 S1 C1 C2 83.5(4)
C32 S1 C1 S2 -100.8(3)
S2 C1 C2 C3 -1.5(5)
S1 C1 C2 C3 174.6(3)
C1 C2 C3 C4 1.3(6)
C2 C3 C4 C5 -177.9(4)
C2 C3 C4 S2 -0.5(5)
C1 S2 C4 C3 -0.3(3)
C1 S2 C4 C5 177.3(3)
C3 C4 C5 C6 -178.5(4)
S2 C4 C5 C6 4.3(6)
C3 C4 C5 S3 1.2(6)
S2 C4 C5 S3 -176.0(2)
C8 S3 C5 C6 -0.6(3)
C8 S3 C5 C4 179.6(3)
C4 C5 C6 C7 -179.6(4)
S3 C5 C6 C7 0.7(5)
C5 C6 C7 C8 -0.4(5)
C6 C7 C8 C9 175.0(4)
C6 C7 C8 S3 -0.1(4)
C5 S3 C8 C7 0.4(3)
C5 S3 C8 C9 -175.1(3)
C7 C8 C9 C10 -177.5(4)
S3 C8 C9 C10 -2.8(6)
C7 C8 C9 S4 -2.2(6)
S3 C8 C9 S4 172.5(2)
C12 S4 C9 C10 1.0(3)
C12 S4 C9 C8 -175.1(3)
C8 C9 C10 C11 175.0(4)
S4 C9 C10 C11 -0.7(5)
C9 C10 C11 C12 -0.2(5)
C10 C11 C12 S4 1.0(5)
C10 C11 C12 S5 178.2(3)
C9 S4 C12 C11 -1.2(3)
C9 S4 C12 S5 -178.5(3)
C13 S5 C12 C11 147.9(4)
C13 S5 C12 S4 -35.2(3)
C12 S5 C13 C14 88.4(3)
S5 C13 C14 C15 74.5(4)
C13 C14 C15 C16 175.4(3)
C14 C15 C16 S6 71.6(4)
C17 S6 C16 C15 -82.7(3)
C20 S7 C17 C18 -2.3(3)
C20 S7 C17 S6 174.8(2)
C16 S6 C17 C18 -40.0(4)
C16 S6 C17 S7 143.6(2)
S7 C17 C18 C19 1.3(5)
S6 C17 C18 C19 -175.3(3)
C17 C18 C19 C20 0.8(5)
C18 C19 C20 C21 172.3(4)
C18 C19 C20 S7 -2.4(5)
C17 S7 C20 C19 2.7(3)
C17 S7 C20 C21 -172.7(3)
C19 C20 C21 C22 -166.9(4)
S7 C20 C21 C22 7.4(6)
C19 C20 C21 S8 10.2(6)
S7 C20 C21 S8 -175.5(2)
C24 S8 C21 C22 0.9(3)
C24 S8 C21 C20 -176.6(3)
C20 C21 C22 C23 176.8(4)
S8 C21 C22 C23 -0.5(5)
C21 C22 C23 C24 -0.4(5)
C22 C23 C24 C25 -177.6(4)
C22 C23 C24 S8 1.1(5)
C21 S8 C24 C23 -1.2(3)
C21 S8 C24 C25 177.6(3)
C23 C24 C25 C26 -174.2(4)
S8 C24 C25 C26 7.3(6)
C23 C24 C25 S9 7.1(6)
S8 C24 C25 S9 -171.4(2)
C28 S9 C25 C26 1.6(3)
C28 S9 C25 C24 -179.5(3)
C24 C25 C26 C27 179.5(4)
S9 C25 C26 C27 -1.7(5)
C25 C26 C27 C28 1.0(6)
C26 C27 C28 S9 0.3(5)
C26 C27 C28 S10 176.7(3)
C25 S9 C28 C27 -1.1(3)
C25 S9 C28 S10 -177.8(3)
C29 S10 C28 C27 127.1(4)
C29 S10 C28 S9 -56.7(3)
C28 S10 C29 C30 -69.7(3)
S10 C29 C30 C31 169.3(3)
C29 C30 C31 C32 154.2(4)
C30 C31 C32 S1 56.5(5)
C1 S1 C32 C31 60.4(4)
